data_2203545
loop_
_publ_author_name
'Zeller, Matthias'
'Hunter, Allen D.'
'Sampson, Paul'
'Chumachenko, Nataliya'

_publ_section_title
(4a<i>SR</i>,9a<i>SR</i>)-9a-Methyl-5,5-dioxo-1,2,4a,6,7,9a-hexahydro-8-oxa-5\l^6^-thiabenzo-1,4-cyclohepten-9-one
_journal_issue 5
_journal_name_full 'Acta Crystallographica Section E'
_journal_page_first o731
_journal_page_last o732
_journal_paper_doi 10.1107/S1600536804007639
_journal_volume 60
_journal_year 2004
_chemical_formula_iupac 'C10 H14 O4 S'
_chemical_formula_moiety 'C10 H14 O4 S'
_chemical_formula_sum 'C10 H14 O4 S'
_chemical_formula_weight 230.27
_chemical_name_systematic ?
_space_group_IT_number 14
_symmetry_cell_setting monoclinic
_symmetry_space_group_name_Hall '-P 2ybc'
_symmetry_space_group_name_H-M 'P 1 21/c 1'
_atom_sites_solution_hydrogens geom
_atom_sites_solution_primary direct
_atom_sites_solution_secondary difmap
_audit_creation_method SHELXL-97
_cell_angle_alpha 90.00
_cell_angle_beta 113.6900(10)
_cell_angle_gamma 90.00
_cell_formula_units_Z 8
_cell_length_a 10.9599(8)
_cell_length_b 22.4386(16)
_cell_length_c 9.1966(7)
_cell_measurement_reflns_used 8706
_cell_measurement_temperature 100(2)
_cell_measurement_theta_max 28.3095
_cell_measurement_theta_min 2.583
_cell_volume 2071.1(3)
_computing_cell_refinement 'SAINT-Plus (Bruker, 1997--1999)'
_computing_data_collection 'SMART (Bruker, 1997--2000)'
_computing_data_reduction SAINT-Plus
_computing_molecular_graphics SHELXL97
_computing_publication_material SHELXL97
_computing_structure_refinement 'SHELXL97 (Sheldrick, 1997)'
_computing_structure_solution 'SHELXS97 (Sheldrick, 1990)'
_diffrn_ambient_temperature 100(2)
_diffrn_measured_fraction_theta_full 0.999
_diffrn_measured_fraction_theta_max 0.999
_diffrn_measurement_device_type 'Bruker SMART APEX CCD diffractometer'
_diffrn_measurement_method '\w scans'
_diffrn_radiation_monochromator graphite
_diffrn_radiation_source 'fine-focus sealed tube'
_diffrn_radiation_type MoK\a
_diffrn_radiation_wavelength 0.71073
_diffrn_reflns_av_R_equivalents 0.0318
_diffrn_reflns_av_sigmaI/netI 0.0253
_diffrn_reflns_limit_h_max 14
_diffrn_reflns_limit_h_min -14
_diffrn_reflns_limit_k_max 29
_diffrn_reflns_limit_k_min -29
_diffrn_reflns_limit_l_max 12
_diffrn_reflns_limit_l_min -12
_diffrn_reflns_number 21071
_diffrn_reflns_theta_full 28.31
_diffrn_reflns_theta_max 28.31
_diffrn_reflns_theta_min 1.82
_diffrn_standards_decay_% 0
_diffrn_standards_interval_count 0
_diffrn_standards_interval_time 0
_diffrn_standards_number 0
_exptl_absorpt_coefficient_mu 0.304
_exptl_absorpt_correction_T_max 0.916
_exptl_absorpt_correction_T_min 0.585
_exptl_absorpt_correction_type multi-scan
_exptl_absorpt_process_details '(SADABS in SAINT-Plus; Bruker, 1997--1999)'
_exptl_crystal_colour colourless
_exptl_crystal_density_diffrn 1.477
_exptl_crystal_density_method 'not measured'
_exptl_crystal_description block
_exptl_crystal_F_000 976
_exptl_crystal_size_max 0.4
_exptl_crystal_size_mid 0.4
_exptl_crystal_size_min 0.29
_refine_diff_density_max 0.775
_refine_diff_density_min -0.446
_refine_ls_extinction_method none
_refine_ls_goodness_of_fit_ref 1.067
_refine_ls_hydrogen_treatment refxyz
_refine_ls_matrix_type full
_refine_ls_number_parameters 355
_refine_ls_number_reflns 5162
_refine_ls_number_restraints 0
_refine_ls_restrained_S_all 1.067
_refine_ls_R_factor_all 0.0398
_refine_ls_R_factor_gt 0.0383
_refine_ls_shift/su_max 0.001
_refine_ls_shift/su_mean 0.000
_refine_ls_structure_factor_coef Fsqd
_refine_ls_weighting_details 'calc w=1/[\s^2^(Fo^2^)+(0.0539P)^2^+1.337P] where P=(Fo^2^+2Fc^2^)/3'
_refine_ls_weighting_scheme calc
_refine_ls_wR_factor_gt 0.1007
_refine_ls_wR_factor_ref 0.1022
_reflns_number_gt 4902
_reflns_number_total 5162
_reflns_threshold_expression I>2\s(I)
_cod_data_source_file bt6436.cif
_cod_data_source_block I
_cod_original_sg_symbol_H-M 'P 21/c'
_cod_database_code 2203545
_cod_database_fobs_code 2203545

loop_
_symmetry_equiv_pos_as_xyz
'x, y, z'
'-x, y+1/2, -z+1/2'
'-x, -y, -z'
'x, -y-1/2, z-1/2'

loop_
_atom_site_label
_atom_site_fract_x
_atom_site_fract_y
_atom_site_fract_z
_atom_site_U_iso_or_equiv
_atom_site_adp_type
_atom_site_calc_flag
_atom_site_occupancy
_atom_site_type_symbol
C1 0.93555(14) 0.14741(7) 0.49486(17) 0.0191(3) Uani d 1 C
H1B 0.8987(19) 0.1837(9) 0.522(2) 0.023 Uiso d 1 H
H1A 0.8610(19) 0.1185(9) 0.446(2) 0.023 Uiso d 1 H
O1 0.79491(10) 0.06710(5) 0.17016(12) 0.0202(2) Uani d 1 O
C2 1.04209(16) 0.11855(8) 0.64078(18) 0.0244(3) Uani d 1 C
H2A 1.102(2) 0.1498(10) 0.704(2) 0.029 Uiso d 1 H
H2B 1.001(2) 0.1017(9) 0.703(2) 0.029 Uiso d 1 H
O2 0.97912(12) 0.00677(5) 0.15568(13) 0.0244(2) Uani d 1 O
C3 1.11669(15) 0.07123(7) 0.59524(18) 0.0228(3) Uani d 1 C
H3 1.168(2) 0.0439(9) 0.677(2) 0.027 Uiso d 1 H
O3 0.76793(10) 0.20463(5) 0.21895(13) 0.0232(2) Uani d 1 O
C4 1.11592(14) 0.06593(7) 0.45123(18) 0.0200(3) Uani d 1 C
H4A 1.1629(19) 0.0347(9) 0.429(2) 0.024 Uiso d 1 H
C4A 1.04464(13) 0.10805(6) 0.31617(15) 0.0146(2) Uani d 1 C
H4B 1.1041(18) 0.1202(8) 0.269(2) 0.018 Uiso d 1 H
S5 0.92202(3) 0.064467(14) 0.15659(4) 0.01532(9) Uani d 1 S
C6 0.90426(14) 0.10181(6) -0.02254(16) 0.0173(3) Uani d 1 C
H6A 0.9925(19) 0.1058(9) -0.019(2) 0.021 Uiso d 1 H
H6B 0.8525(18) 0.0749(9) -0.104(2) 0.021 Uiso d 1 H
C7 0.83455(15) 0.16137(6) -0.03976(17) 0.0195(3) Uani d 1 C
H7A 0.8323(19) 0.1840(9) -0.133(2) 0.023 Uiso d 1 H
H7B 0.7381(19) 0.1569(9) -0.051(2) 0.023 Uiso d 1 H
O8 0.91088(10) 0.19662(4) 0.09941(12) 0.0187(2) Uani d 1 O
C9 0.87542(14) 0.19003(6) 0.22489(16) 0.0171(3) Uani d 1 C
C9A 0.98783(13) 0.16361(6) 0.36847(16) 0.0151(2) Uani d 1 C
C10 1.10009(15) 0.21055(7) 0.43004(19) 0.0234(3) Uani d 1 C
H10A 1.121(2) 0.2253(10) 0.341(3) 0.035 Uiso d 1 H
H10B 1.177(2) 0.1920(10) 0.508(3) 0.035 Uiso d 1 H
H10C 1.074(2) 0.2448(10) 0.478(3) 0.035 Uiso d 1 H
C1' 0.32610(13) 0.05026(6) 0.19669(17) 0.0160(2) Uani d 1 C
H1A' 0.3131(18) 0.0620(8) 0.293(2) 0.019 Uiso d 1 H
H1B' 0.2457(18) 0.0469(8) 0.112(2) 0.019 Uiso d 1 H
O1' 0.42213(11) 0.14709(4) 0.47853(13) 0.0197(2) Uani d 1 O
C2' 0.39663(13) -0.00994(6) 0.22937(17) 0.0172(3) Uani d 1 C
H2B' 0.3574(18) -0.0363(9) 0.280(2) 0.021 Uiso d 1 H
H2A' 0.3879(18) -0.0302(9) 0.130(2) 0.021 Uiso d 1 H
O2' 0.66913(11) 0.14200(5) 0.59954(12) 0.0234(2) Uani d 1 O
C3' 0.54107(14) -0.00461(6) 0.33648(17) 0.0176(3) Uani d 1 C
H3' 0.5851(18) -0.0403(9) 0.383(2) 0.021 Uiso d 1 H
O3' 0.21756(10) 0.16328(5) 0.10992(14) 0.0232(2) Uani d 1 O
C4' 0.60739(13) 0.04676(6) 0.37097(17) 0.0166(3) Uani d 1 C
H4A' 0.6988(18) 0.0489(8) 0.442(2) 0.020 Uiso d 1 H
C4A' 0.54725(12) 0.10599(6) 0.30114(15) 0.0129(2) Uani d 1 C
H4B' 0.6094(17) 0.1270(8) 0.264(2) 0.016 Uiso d 1 H
S5' 0.54750(3) 0.153594(14) 0.46231(4) 0.01483(9) Uani d 1 S
C6' 0.55733(14) 0.22842(6) 0.40071(17) 0.0177(3) Uani d 1 C
H6B' 0.5708(18) 0.2511(9) 0.489(2) 0.021 Uiso d 1 H
H6A' 0.6314(19) 0.2304(9) 0.379(2) 0.021 Uiso d 1 H
C7' 0.43262(15) 0.24740(6) 0.26064(17) 0.0186(3) Uani d 1 C
H7B' 0.3562(19) 0.2476(9) 0.285(2) 0.022 Uiso d 1 H
H7A' 0.4461(19) 0.2857(9) 0.223(2) 0.022 Uiso d 1 H
O8' 0.41163(10) 0.20533(4) 0.13295(12) 0.0168(2) Uani d 1 O
C9' 0.33245(13) 0.15749(6) 0.13246(16) 0.0156(3) Uani d 1 C
C9A' 0.40846(12) 0.09908(6) 0.16131(15) 0.0134(2) Uani d 1 C
C10' 0.43230(16) 0.08504(7) 0.01056(17) 0.0213(3) Uani d 1 C
H10D 0.352(2) 0.0751(10) -0.074(3) 0.032 Uiso d 1 H
H10F 0.490(2) 0.0508(10) 0.032(3) 0.032 Uiso d 1 H
H10E 0.473(2) 0.1192(10) -0.019(3) 0.032 Uiso d 1 H

loop_
_atom_site_aniso_label
_atom_site_aniso_U_11
_atom_site_aniso_U_22
_atom_site_aniso_U_33
_atom_site_aniso_U_12
_atom_site_aniso_U_13
_atom_site_aniso_U_23
C1 0.0194(6) 0.0218(7) 0.0185(6) 0.0013(5) 0.0102(5) -0.0005(5)
O1 0.0176(5) 0.0222(5) 0.0219(5) -0.0047(4) 0.0092(4) -0.0030(4)
C2 0.0275(7) 0.0291(8) 0.0166(6) 0.0017(6) 0.0087(6) 0.0024(6)
O2 0.0365(6) 0.0129(5) 0.0274(5) 0.0040(4) 0.0166(5) -0.0008(4)
C3 0.0191(7) 0.0246(7) 0.0217(7) 0.0020(5) 0.0050(5) 0.0061(6)
O3 0.0194(5) 0.0239(5) 0.0256(5) 0.0071(4) 0.0085(4) 0.0015(4)
C4 0.0151(6) 0.0207(7) 0.0224(7) 0.0047(5) 0.0058(5) 0.0047(5)
C4A 0.0127(5) 0.0149(6) 0.0169(6) 0.0004(4) 0.0066(5) 0.0006(5)
S5 0.01771(17) 0.01183(16) 0.01759(16) -0.00054(11) 0.00830(13) -0.00088(11)
C6 0.0208(6) 0.0175(6) 0.0144(6) -0.0012(5) 0.0078(5) -0.0001(5)
C7 0.0217(7) 0.0185(6) 0.0160(6) 0.0012(5) 0.0053(5) 0.0011(5)
O8 0.0210(5) 0.0153(5) 0.0194(5) -0.0014(4) 0.0076(4) 0.0002(4)
C9 0.0203(6) 0.0090(5) 0.0183(6) 0.0003(5) 0.0039(5) -0.0013(5)
C9A 0.0138(6) 0.0141(6) 0.0172(6) -0.0004(4) 0.0060(5) -0.0010(5)
C10 0.0199(7) 0.0215(7) 0.0265(7) -0.0070(5) 0.0069(6) -0.0049(6)
C1' 0.0124(6) 0.0141(6) 0.0206(6) -0.0016(5) 0.0056(5) -0.0010(5)
O1' 0.0246(5) 0.0168(5) 0.0238(5) -0.0021(4) 0.0162(4) -0.0018(4)
C2' 0.0174(6) 0.0129(6) 0.0212(6) -0.0023(5) 0.0075(5) -0.0017(5)
O2' 0.0249(5) 0.0213(5) 0.0166(5) -0.0031(4) 0.0007(4) 0.0001(4)
C3' 0.0180(6) 0.0142(6) 0.0218(6) 0.0029(5) 0.0091(5) 0.0019(5)
O3' 0.0145(5) 0.0196(5) 0.0337(6) 0.0035(4) 0.0077(4) 0.0062(4)
C4' 0.0125(6) 0.0161(6) 0.0203(6) 0.0022(5) 0.0057(5) 0.0018(5)
C4A' 0.0116(5) 0.0122(5) 0.0156(6) -0.0002(4) 0.0061(5) -0.0007(4)
S5' 0.01728(17) 0.01239(16) 0.01461(16) -0.00211(11) 0.00619(13) -0.00067(11)
C6' 0.0218(6) 0.0123(6) 0.0203(6) -0.0039(5) 0.0098(5) -0.0020(5)
C7' 0.0225(7) 0.0123(6) 0.0230(7) 0.0010(5) 0.0114(5) 0.0003(5)
O8' 0.0188(5) 0.0136(4) 0.0194(5) -0.0012(3) 0.0090(4) 0.0014(4)
C9' 0.0151(6) 0.0148(6) 0.0162(6) 0.0003(5) 0.0054(5) 0.0016(5)
C9A' 0.0121(5) 0.0130(6) 0.0144(6) 0.0005(4) 0.0047(5) 0.0000(4)
C10' 0.0276(7) 0.0211(7) 0.0172(6) 0.0002(6) 0.0112(6) -0.0022(5)

loop_
_atom_type_symbol
_atom_type_description
_atom_type_scat_dispersion_real
_atom_type_scat_dispersion_imag
_atom_type_scat_source
C C 0.0033 0.0016 'International Tables Vol C Tables 4.2.6.8 and 6.1.1.4'
H H 0.0000 0.0000 'International Tables Vol C Tables 4.2.6.8 and 6.1.1.4'
O O 0.0106 0.0060 'International Tables Vol C Tables 4.2.6.8 and 6.1.1.4'
S S 0.1246 0.1234 'International Tables Vol C Tables 4.2.6.8 and 6.1.1.4'

loop_
_geom_angle_atom_site_label_1
_geom_angle_atom_site_label_2
_geom_angle_atom_site_label_3
_geom_angle
C2 C1 C9A 112.39(12)
C2 C1 H1B 112.3(11)
C9A C1 H1B 108.0(11)
C2 C1 H1A 108.5(11)
C9A C1 H1A 107.7(11)
H1B C1 H1A 107.8(16)
C3 C2 C1 111.46(12)
C3 C2 H2A 111.6(12)
C1 C2 H2A 108.3(12)
C3 C2 H2B 109.6(13)
C1 C2 H2B 108.9(13)
H2A C2 H2B 106.9(17)
C4 C3 C2 123.87(14)
C4 C3 H3 119.7(12)
C2 C3 H3 116.5(12)
C3 C4 C4A 124.09(13)
C3 C4 H4A 119.8(12)
C4A C4 H4A 116.1(12)
C4 C4A C9A 112.83(11)
C4 C4A S5 107.29(9)
C9A C4A S5 114.94(9)
C4 C4A H4B 109.3(11)
C9A C4A H4B 110.0(11)
S5 C4A H4B 101.9(11)
O2 S5 O1 118.19(7)
O2 S5 C6 107.63(7)
O1 S5 C6 107.93(6)
O2 S5 C4A 107.77(7)
O1 S5 C4A 109.37(6)
C6 S5 C4A 105.20(6)
C7 C6 S5 111.91(10)
C7 C6 H6A 112.3(12)
S5 C6 H6A 106.2(11)
C7 C6 H6B 111.2(11)
S5 C6 H6B 103.7(12)
H6A C6 H6B 111.1(16)
O8 C7 C6 107.51(11)
O8 C7 H7A 106.7(11)
C6 C7 H7A 112.4(11)
O8 C7 H7B 110.5(11)
C6 C7 H7B 112.4(11)
H7A C7 H7B 107.1(15)
C9 O8 C7 115.32(11)
O3 C9 O8 122.56(13)
O3 C9 C9A 125.70(13)
O8 C9 C9A 111.73(11)
C9 C9A C1 109.41(11)
C9 C9A C10 107.52(11)
C1 C9A C10 111.68(12)
C9 C9A C4A 109.27(11)
C1 C9A C4A 111.30(11)
C10 C9A C4A 107.54(11)
C9A C10 H10A 110.0(13)
C9A C10 H10B 108.1(13)
H10A C10 H10B 109.6(18)
C9A C10 H10C 111.4(13)
H10A C10 H10C 108.5(18)
H10B C10 H10C 109.2(18)
C2' C1' C9A' 112.28(11)
C2' C1' H1A' 107.7(11)
C9A' C1' H1A' 107.9(11)
C2' C1' H1B' 109.5(12)
C9A' C1' H1B' 109.0(12)
H1A' C1' H1B' 110.5(16)
C3' C2' C1' 112.18(11)
C3' C2' H2B' 107.0(11)
C1' C2' H2B' 110.6(11)
C3' C2' H2A' 109.2(11)
C1' C2' H2A' 111.9(11)
H2B' C2' H2A' 105.7(15)
C4' C3' C2' 123.93(12)
C4' C3' H3' 119.8(11)
C2' C3' H3' 116.3(11)
C3' C4' C4A' 123.94(12)
C3' C4' H4A' 122.1(11)
C4A' C4' H4A' 114.0(11)
C4' C4A' C9A' 112.28(11)
C4' C4A' S5' 108.18(9)
C9A' C4A' S5' 114.29(8)
C4' C4A' H4B' 108.7(10)
C9A' C4A' H4B' 109.8(10)
S5' C4A' H4B' 103.1(10)
O2' S5' O1' 118.21(7)
O2' S5' C6' 107.09(7)
O1' S5' C6' 107.91(6)
O2' S5' C4A' 107.69(6)
O1' S5' C4A' 109.43(6)
C6' S5' C4A' 105.82(6)
C7' C6' S5' 112.63(10)
C7' C6' H6B' 111.4(12)
S5' C6' H6B' 104.5(12)
C7' C6' H6A' 112.4(12)
S5' C6' H6A' 106.7(12)
H6B' C6' H6A' 108.8(16)
O8' C7' C6' 107.50(11)
O8' C7' H7B' 109.0(12)
C6' C7' H7B' 112.3(11)
O8' C7' H7A' 106.9(12)
C6' C7' H7A' 109.9(11)
H7B' C7' H7A' 111.1(16)
C9' O8' C7' 113.82(10)
O3' C9' O8' 122.16(12)
O3' C9' C9A' 126.07(12)
O8' C9' C9A' 111.77(11)
C9' C9A' C1' 108.96(10)
C9' C9A' C10' 107.36(11)
C1' C9A' C10' 111.78(11)
C9' C9A' C4A' 110.13(10)
C1' C9A' C4A' 111.03(10)
C10' C9A' C4A' 107.51(11)
C9A' C10' H10D 110.8(13)
C9A' C10' H10F 108.6(13)
H10D C10' H10F 107.5(18)
C9A' C10' H10E 110.3(13)
H10D C10' H10E 109.5(18)
H10F C10' H10E 110.2(17)

loop_
_geom_bond_atom_site_label_1
_geom_bond_atom_site_label_2
_geom_bond_distance
C1 C2 1.525(2)
C1 C9A 1.5319(19)
C1 H1B 0.98(2)
C1 H1A 1.00(2)
O1 S5 1.4489(10)
C2 C3 1.499(2)
C2 H2A 0.98(2)
C2 H2B 0.94(2)
O2 S5 1.4395(11)
C3 C4 1.326(2)
C3 H3 0.96(2)
O3 C9 1.2028(17)
C4 C4A 1.5056(18)
C4 H4A 0.94(2)
C4A C9A 1.5536(18)
C4A S5 1.8253(13)
C4A H4B 0.955(18)
S5 C6 1.7878(14)
C6 C7 1.5159(19)
C6 H6A 0.959(19)
C6 H6B 0.951(19)
C7 O8 1.4502(17)
C7 H7A 0.98(2)
C7 H7B 1.02(2)
O8 C9 1.3656(17)
C9 C9A 1.5184(18)
C9A C10 1.5441(19)
C10 H10A 0.99(2)
C10 H10B 0.96(2)
C10 H10C 0.99(2)
C1' C2' 1.5251(18)
C1' C9A' 1.5353(18)
C1' H1A' 0.984(19)
C1' H1B' 0.916(19)
O1' S5' 1.4478(10)
C2' C3' 1.4959(19)
C2' H2B' 0.956(19)
C2' H2A' 0.987(19)
O2' S5' 1.4441(11)
C3' C4' 1.3313(19)
C3' H3' 0.944(19)
O3' C9' 1.1982(17)
C4' C4A' 1.5078(18)
C4' H4A' 0.952(18)
C4A' C9A' 1.5555(17)
C4A' S5' 1.8261(13)
C4A' H4B' 0.997(18)
S5' C6' 1.7890(14)
C6' C7' 1.515(2)
C6' H6B' 0.92(2)
C6' H6A' 0.910(19)
C7' O8' 1.4513(17)
C7' H7B' 0.951(19)
C7' H7A' 0.96(2)
O8' C9' 1.3793(16)
C9' C9A' 1.5180(18)
C9A' C10' 1.5428(18)
C10' H10D 0.94(2)
C10' H10F 0.97(2)
C10' H10E 0.97(2)
